data_7232803
loop_
_publ_author_name
'Chen, Yating'
'Zhou, Yibin'
'Wang, Zhiqiang'
'Wang, Mengzhu'
'Gao, Wenxia'
'Zhou, Yunbing'
'Liu, Miaochang'
'Huang, Xiaobo'
'Wu, Huayue'

_publ_section_title
;
 Enhanced mechanofluorochromic properties of 1,4-dihydropyridine-based
 fluorescent molecules caused by the introduction of halogen atoms
;
_journal_issue 29
_journal_name_full CrystEngComm
_journal_page_first 4258
_journal_paper_doi 10.1039/C9CE00348G
_journal_volume 21
_journal_year 2019
_chemical_formula_moiety 'C28 H24 F2 N2 O2'
_chemical_formula_sum 'C28 H24 F2 N2 O2'
_chemical_formula_weight 458.49
_space_group_crystal_system monoclinic
_space_group_IT_number 14
_space_group_name_Hall '-P 2ybc'
_space_group_name_H-M_alt 'P 1 21/c 1'
_symmetry_space_group_name_Hall '-P 2ybc'
_symmetry_space_group_name_H-M 'P 1 21/c 1'
_atom_sites_solution_hydrogens geom
_atom_sites_solution_primary dual
_audit_creation_date 2018-08-22
_audit_creation_method
;
Olex2 1.2
(compiled 2018.05.29 svn.r3508 for OlexSys, GUI svn.r5506)
;
_audit_update_record
;
2019-02-17 deposited with the CCDC.    2019-05-20 downloaded from the CCDC.
;
_cell_angle_alpha 90
_cell_angle_beta 98.211(3)
_cell_angle_gamma 90
_cell_formula_units_Z 4
_cell_length_a 16.7550(8)
_cell_length_b 19.7470(10)
_cell_length_c 7.6891(4)
_cell_measurement_reflns_used 9896
_cell_measurement_temperature 170(2)
_cell_measurement_theta_max 54.956
_cell_measurement_theta_min 3.029
_cell_volume 2517.9(2)
_computing_cell_refinement 'SAINT v8.37A (Bruker, 2015)'
_computing_data_reduction 'SAINT v8.37A (Bruker, 2015)'
_computing_molecular_graphics 'Olex2 (Dolomanov et al., 2009)'
_computing_publication_material 'Olex2 (Dolomanov et al., 2009)'
_computing_structure_refinement 'ShelXL (Sheldrick, 2015)'
_computing_structure_solution 'ShelXT (Sheldrick, 2015)'
_diffrn_ambient_temperature 170.02
_diffrn_measured_fraction_theta_full 0.996
_diffrn_measured_fraction_theta_max 0.987
_diffrn_measurement_device_type 'Bruker D8 Venture'
_diffrn_measurement_method '\f and \w scans'
_diffrn_radiation_type GaK\a
_diffrn_radiation_wavelength 1.34139
_diffrn_reflns_av_R_equivalents 0.0647
_diffrn_reflns_av_unetI/netI 0.0460
_diffrn_reflns_Laue_measured_fraction_full 0.996
_diffrn_reflns_Laue_measured_fraction_max 0.987
_diffrn_reflns_limit_h_max 20
_diffrn_reflns_limit_h_min -20
_diffrn_reflns_limit_k_max 24
_diffrn_reflns_limit_k_min -23
_diffrn_reflns_limit_l_max 7
_diffrn_reflns_limit_l_min -9
_diffrn_reflns_number 26256
_diffrn_reflns_point_group_measured_fraction_full 0.996
_diffrn_reflns_point_group_measured_fraction_max 0.987
_diffrn_reflns_theta_full 53.594
_diffrn_reflns_theta_max 55.258
_diffrn_reflns_theta_min 3.027
_diffrn_standards_number 0
_exptl_absorpt_coefficient_mu 0.457
_exptl_absorpt_correction_T_max 0.7508
_exptl_absorpt_correction_T_min 0.5719
_exptl_absorpt_correction_type multi-scan
_exptl_absorpt_process_details
'SADABS-2016/2 (Bruker,2016/2) was used for absorption correction. wR2(int) was 0.1648 before and 0.0789 after correction. The Ratio of minimum to maximum transmission is 0.7617. The \l/2 correction factor is Not present.'
_exptl_crystal_colour colourless
_exptl_crystal_density_diffrn 1.209
_exptl_crystal_description block
_exptl_crystal_F_000 960
_exptl_crystal_size_max 0.08
_exptl_crystal_size_mid 0.05
_exptl_crystal_size_min 0.03
_refine_diff_density_max 0.521
_refine_diff_density_min -0.392
_refine_diff_density_rms 0.067
_refine_ls_extinction_method none
_refine_ls_goodness_of_fit_ref 1.056
_refine_ls_hydrogen_treatment constr
_refine_ls_matrix_type full
_refine_ls_number_parameters 309
_refine_ls_number_reflns 4795
_refine_ls_number_restraints 0
_refine_ls_restrained_S_all 1.056
_refine_ls_R_factor_all 0.0940
_refine_ls_R_factor_gt 0.0713
_refine_ls_shift/su_max 0.002
_refine_ls_shift/su_mean 0.000
_refine_ls_structure_factor_coef Fsqd
_refine_ls_weighting_details 'w=1/[\s^2^(Fo^2^)+(0.1230P)^2^+1.3870P] where P=(Fo^2^+2Fc^2^)/3'
_refine_ls_weighting_scheme calc
_refine_ls_wR_factor_gt 0.2004
_refine_ls_wR_factor_ref 0.2190
_reflns_Friedel_coverage 0.000
_reflns_number_gt 3444
_reflns_number_total 4795
_reflns_threshold_expression 'I > 2\s(I)'
_cod_data_source_file c9ce00348g2.cif
_cod_data_source_block mjl18388
_cod_depositor_comments 'Adding full bibliography for 7232802--7232805.cif.'
_cod_database_code 7232803
_shelx_shelxl_version_number 2016/6
_shelx_space_group_comment
;
The symmetry employed for this shelxl refinement is uniquely defined
by the following loop, which should always be used as a source of
symmetry information in preference to the above space-group names.
They are only intended as comments.
;
_shelx_estimated_absorpt_t_max 0.986
_shelx_estimated_absorpt_t_min 0.964
_olex2_refinement_description
;
1. Fixed Uiso
 At 1.2 times of:
  All C(H) groups, All C(H,H) groups
 At 1.5 times of:
  All C(H,H,H) groups
2.a Secondary CH2 refined with riding coordinates:
 C22(H22A,H22B), C27(H27A,H27B)
2.b Aromatic/amide H refined with riding coordinates:
 C1(H1), C2(H2), C4(H4), C5(H5), C7(H7), C8(H8), C10(H10), C12(H12), C14(H14),
 C15(H15), C17(H17), C18(H18), C20(H20), C21(H21)
2.c Idealised Me refined as rotating group:
 C23(H23A,H23B,H23C), C28(H28A,H28B,H28C)
;
_olex2_submission_special_instructions 'No special instructions were received'

loop_
_space_group_symop_operation_xyz
'x, y, z'
'-x, y+1/2, -z+1/2'
'-x, -y, -z'
'x, -y-1/2, z-1/2'

loop_
_atom_site_label
_atom_site_type_symbol
_atom_site_fract_x
_atom_site_fract_y
_atom_site_fract_z
_atom_site_U_iso_or_equiv
_atom_site_adp_type
_atom_site_occupancy
_atom_site_site_symmetry_order
_atom_site_calc_flag
_atom_site_refinement_flags_posn
F1 F 0.88069(12) 0.13316(10) 0.7836(3) 0.0697(6) Uani 1 1 d .
F2 F -0.03200(11) 0.57311(13) 0.2467(3) 0.0817(7) Uani 1 1 d .
O1 O 0.72226(11) 0.52127(9) 0.2302(3) 0.0432(5) Uani 1 1 d .
O2 O 0.69623(12) 0.62818(9) 0.1379(3) 0.0483(5) Uani 1 1 d .
N1 N 0.46328(13) 0.39697(10) 0.3777(3) 0.0340(5) Uani 1 1 d .
N2 N 0.50083(15) 0.66521(12) 0.0723(4) 0.0512(7) Uani 1 1 d .
C1 C 0.69643(18) 0.21302(13) 0.5829(4) 0.0423(7) Uani 1 1 d .
H1 H 0.643999 0.200618 0.528330 0.051 Uiso 1 1 calc R
C2 C 0.75136(18) 0.16359(14) 0.6448(4) 0.0460(7) Uani 1 1 d .
H2 H 0.736744 0.117139 0.633988 0.055 Uiso 1 1 calc R
C3 C 0.82636(19) 0.18161(15) 0.7212(4) 0.0479(7) Uani 1 1 d .
C4 C 0.85022(19) 0.24840(17) 0.7444(4) 0.0534(8) Uani 1 1 d .
H4 H 0.902666 0.259936 0.800620 0.064 Uiso 1 1 calc R
C5 C 0.79483(18) 0.29776(14) 0.6827(4) 0.0451(7) Uani 1 1 d .
H5 H 0.809795 0.344052 0.696787 0.054 Uiso 1 1 calc R
C6 C 0.71787(17) 0.28157(13) 0.6005(4) 0.0390(6) Uani 1 1 d .
C7 C 0.66288(16) 0.33640(13) 0.5332(4) 0.0375(6) Uani 1 1 d .
H7 H 0.682491 0.381094 0.556663 0.045 Uiso 1 1 calc R
C8 C 0.58966(17) 0.33161(13) 0.4441(4) 0.0386(6) Uani 1 1 d .
H8 H 0.565412 0.288281 0.424460 0.046 Uiso 1 1 calc R
C9 C 0.54480(15) 0.39251(12) 0.3746(3) 0.0335(6) Uani 1 1 d .
C10 C 0.58550(16) 0.44487(12) 0.3084(3) 0.0351(6) Uani 1 1 d .
H10 H 0.641689 0.440303 0.304842 0.042 Uiso 1 1 calc R
C11 C 0.54627(15) 0.50525(12) 0.2456(3) 0.0322(6) Uani 1 1 d .
C12 C 0.46260(15) 0.50721(13) 0.2532(3) 0.0339(6) Uani 1 1 d .
H12 H 0.433154 0.546546 0.211916 0.041 Uiso 1 1 calc R
C13 C 0.42211(16) 0.45459(12) 0.3177(3) 0.0341(6) Uani 1 1 d .
C14 C 0.33647(16) 0.46142(13) 0.3310(4) 0.0362(6) Uani 1 1 d .
H14 H 0.316844 0.441935 0.429617 0.043 Uiso 1 1 calc R
C15 C 0.28420(16) 0.49369(13) 0.2114(4) 0.0363(6) Uani 1 1 d .
H15 H 0.303847 0.506965 0.106606 0.044 Uiso 1 1 calc R
C16 C 0.20044(16) 0.51085(12) 0.2235(4) 0.0374(6) Uani 1 1 d .
C17 C 0.15038(17) 0.53323(14) 0.0723(4) 0.0429(7) Uani 1 1 d .
H17 H 0.170475 0.534059 -0.037114 0.052 Uiso 1 1 calc R
C18 C 0.07247(18) 0.55401(16) 0.0805(5) 0.0518(8) Uani 1 1 d .
H18 H 0.038847 0.569220 -0.022036 0.062 Uiso 1 1 calc R
C19 C 0.04457(18) 0.55232(17) 0.2386(5) 0.0538(8) Uani 1 1 d .
C20 C 0.09125(18) 0.53055(17) 0.3905(4) 0.0517(8) Uani 1 1 d .
H20 H 0.069864 0.529566 0.498433 0.062 Uiso 1 1 calc R
C21 C 0.16912(17) 0.51030(14) 0.3834(4) 0.0428(7) Uani 1 1 d .
H21 H 0.202087 0.495793 0.487605 0.051 Uiso 1 1 calc R
C22 C 0.41856(17) 0.33798(13) 0.4359(4) 0.0386(6) Uani 1 1 d .
H22A H 0.376575 0.354287 0.504269 0.046 Uiso 1 1 calc R
H22B H 0.456266 0.308844 0.513765 0.046 Uiso 1 1 calc R
C23 C 0.3796(2) 0.29708(14) 0.2820(4) 0.0515(8) Uani 1 1 d .
H23A H 0.420835 0.282422 0.211598 0.077 Uiso 1 1 calc GR
H23B H 0.339346 0.324877 0.209523 0.077 Uiso 1 1 calc GR
H23C H 0.353346 0.257270 0.324606 0.077 Uiso 1 1 calc GR
C24 C 0.58726(16) 0.56172(12) 0.1833(3) 0.0343(6) Uani 1 1 d .
C25 C 0.54060(16) 0.61928(13) 0.1217(4) 0.0369(6) Uani 1 1 d .
C26 C 0.67278(16) 0.56554(13) 0.1868(3) 0.0352(6) Uani 1 1 d .
C27 C 0.78193(19) 0.63932(17) 0.1484(5) 0.0605(9) Uani 1 1 d .
H27A H 0.792534 0.670964 0.054486 0.073 Uiso 1 1 calc R
H27B H 0.809259 0.595924 0.130735 0.073 Uiso 1 1 calc R
C28 C 0.8147(3) 0.6681(3) 0.3234(9) 0.114(2) Uani 1 1 d .
H28A H 0.868823 0.686222 0.319389 0.171 Uiso 1 1 calc GR
H28B H 0.817383 0.632497 0.412800 0.171 Uiso 1 1 calc GR
H28C H 0.779264 0.704577 0.353060 0.171 Uiso 1 1 calc GR

loop_
_atom_site_aniso_label
_atom_site_aniso_U_11
_atom_site_aniso_U_22
_atom_site_aniso_U_33
_atom_site_aniso_U_23
_atom_site_aniso_U_13
_atom_site_aniso_U_12
F1 0.0764(13) 0.0564(12) 0.0722(14) 0.0115(10) -0.0039(10) 0.0262(10)
F2 0.0464(11) 0.1112(19) 0.0877(17) -0.0028(13) 0.0095(10) 0.0174(11)
O1 0.0485(11) 0.0384(10) 0.0424(12) 0.0061(8) 0.0058(9) 0.0066(8)
O2 0.0473(11) 0.0350(10) 0.0631(14) 0.0074(9) 0.0091(10) -0.0016(8)
N1 0.0460(12) 0.0249(10) 0.0308(12) 0.0001(8) 0.0045(9) 0.0000(9)
N2 0.0548(15) 0.0347(13) 0.0638(18) 0.0084(12) 0.0066(13) 0.0029(11)
C1 0.0493(16) 0.0300(14) 0.0485(17) -0.0004(12) 0.0103(13) 0.0001(11)
C2 0.0606(19) 0.0325(14) 0.0461(18) 0.0060(12) 0.0114(14) 0.0028(12)
C3 0.0578(18) 0.0414(16) 0.0440(18) 0.0095(13) 0.0051(14) 0.0150(13)
C4 0.0528(18) 0.0541(19) 0.049(2) -0.0017(14) -0.0065(14) 0.0032(14)
C5 0.0542(17) 0.0319(14) 0.0466(18) -0.0001(12) -0.0019(13) -0.0002(12)
C6 0.0483(15) 0.0322(13) 0.0366(15) 0.0023(11) 0.0063(12) 0.0019(11)
C7 0.0497(16) 0.0267(13) 0.0356(15) 0.0002(11) 0.0046(12) 0.0010(11)
C8 0.0497(16) 0.0280(13) 0.0389(16) 0.0010(11) 0.0087(12) 0.0012(11)
C9 0.0461(15) 0.0270(12) 0.0265(13) -0.0036(10) 0.0020(11) 0.0013(10)
C10 0.0450(14) 0.0296(13) 0.0309(14) -0.0026(10) 0.0062(11) 0.0023(10)
C11 0.0447(14) 0.0293(12) 0.0215(13) -0.0035(10) 0.0013(10) 0.0023(10)
C12 0.0464(15) 0.0280(13) 0.0266(13) -0.0008(10) 0.0032(11) 0.0022(10)
C13 0.0451(15) 0.0293(13) 0.0265(14) -0.0017(10) 0.0004(11) 0.0024(10)
C14 0.0437(15) 0.0294(13) 0.0356(15) 0.0000(11) 0.0055(11) -0.0034(10)
C15 0.0438(14) 0.0331(13) 0.0315(14) -0.0015(11) 0.0038(11) -0.0027(11)
C16 0.0441(15) 0.0282(13) 0.0384(15) -0.0005(11) 0.0005(12) -0.0029(10)
C17 0.0467(16) 0.0386(15) 0.0415(16) 0.0015(12) -0.0004(12) -0.0008(12)
C18 0.0459(17) 0.0523(18) 0.054(2) 0.0049(15) -0.0047(14) 0.0003(13)
C19 0.0420(16) 0.0543(19) 0.064(2) -0.0077(16) 0.0053(15) 0.0034(13)
C20 0.0469(17) 0.0588(19) 0.0502(19) -0.0048(15) 0.0094(14) -0.0053(14)
C21 0.0476(16) 0.0425(16) 0.0377(16) -0.0002(12) 0.0042(12) -0.0018(12)
C22 0.0500(15) 0.0274(13) 0.0387(16) 0.0048(11) 0.0076(12) -0.0029(11)
C23 0.068(2) 0.0295(14) 0.0537(19) -0.0024(13) -0.0010(15) -0.0081(13)
C24 0.0466(15) 0.0274(12) 0.0284(14) 0.0002(10) 0.0042(11) 0.0013(10)
C25 0.0458(15) 0.0302(14) 0.0348(15) 0.0012(11) 0.0061(11) -0.0031(11)
C26 0.0493(15) 0.0315(13) 0.0248(13) 0.0001(10) 0.0050(11) 0.0003(11)
C27 0.0499(18) 0.0495(19) 0.082(3) 0.0081(17) 0.0101(17) -0.0094(14)
C28 0.073(3) 0.081(3) 0.177(6) -0.031(3) -0.021(3) -0.001(2)

loop_
_atom_type_symbol
_atom_type_description
_atom_type_scat_dispersion_real
_atom_type_scat_dispersion_imag
_atom_type_scat_source
C C 0.0148 0.0070 'International Tables Vol C Tables 4.2.6.8 and 6.1.1.4'
H H 0.0000 0.0000 'International Tables Vol C Tables 4.2.6.8 and 6.1.1.4'
F F 0.0583 0.0400 'International Tables Vol C Tables 4.2.6.8 and 6.1.1.4'
N N 0.0241 0.0134 'International Tables Vol C Tables 4.2.6.8 and 6.1.1.4'
O O 0.0412 0.0250 'International Tables Vol C Tables 4.2.6.8 and 6.1.1.4'

loop_
_geom_angle_atom_site_label_1
_geom_angle_atom_site_label_2
_geom_angle_atom_site_label_3
_geom_angle
C26 O2 C27 116.4(2)
C9 N1 C13 120.0(2)
C9 N1 C22 120.0(2)
C13 N1 C22 119.9(2)
C2 C1 H1 120.0
C2 C1 C6 120.1(3)
C6 C1 H1 120.0
C1 C2 H2 120.2
C3 C2 C1 119.7(3)
C3 C2 H2 120.2
F1 C3 C4 117.3(3)
C2 C3 F1 120.0(3)
C2 C3 C4 122.6(3)
C3 C4 H4 121.3
C3 C4 C5 117.4(3)
C5 C4 H4 121.3
C4 C5 H5 119.1
C4 C5 C6 121.9(3)
C6 C5 H5 119.1
C1 C6 C7 122.6(3)
C5 C6 C1 118.3(3)
C5 C6 C7 119.1(2)
C6 C7 H7 115.8
C8 C7 C6 128.3(2)
C8 C7 H7 115.8
C7 C8 H8 119.4
C7 C8 C9 121.1(2)
C9 C8 H8 119.4
N1 C9 C8 120.1(2)
N1 C9 C10 120.4(2)
C10 C9 C8 119.5(2)
C9 C10 H10 119.0
C9 C10 C11 122.0(2)
C11 C10 H10 119.0
C10 C11 C24 123.4(2)
C12 C11 C10 115.2(2)
C12 C11 C24 121.4(2)
C11 C12 H12 118.7
C13 C12 C11 122.6(2)
C13 C12 H12 118.7
N1 C13 C14 120.3(2)
C12 C13 N1 119.8(2)
C12 C13 C14 119.8(2)
C13 C14 H14 118.3
C15 C14 C13 123.4(2)
C15 C14 H14 118.3
C14 C15 H15 116.3
C14 C15 C16 127.5(3)
C16 C15 H15 116.3
C17 C16 C15 119.1(3)
C17 C16 C21 118.3(3)
C21 C16 C15 122.5(2)
C16 C17 H17 119.6
C18 C17 C16 120.9(3)
C18 C17 H17 119.6
C17 C18 H18 120.6
C19 C18 C17 118.8(3)
C19 C18 H18 120.6
F2 C19 C18 118.7(3)
F2 C19 C20 118.7(3)
C18 C19 C20 122.5(3)
C19 C20 H20 120.5
C21 C20 C19 119.0(3)
C21 C20 H20 120.5
C16 C21 H21 119.7
C20 C21 C16 120.6(3)
C20 C21 H21 119.7
N1 C22 H22A 109.4
N1 C22 H22B 109.4
N1 C22 C23 111.4(2)
H22A C22 H22B 108.0
C23 C22 H22A 109.4
C23 C22 H22B 109.4
C22 C23 H23A 109.5
C22 C23 H23B 109.5
C22 C23 H23C 109.5
H23A C23 H23B 109.5
H23A C23 H23C 109.5
H23B C23 H23C 109.5
C11 C24 C26 124.3(2)
C25 C24 C11 117.9(2)
C25 C24 C26 117.7(2)
N2 C25 C24 178.2(3)
O1 C26 O2 120.9(2)
O1 C26 C24 127.4(2)
O2 C26 C24 111.6(2)
O2 C27 H27A 109.6
O2 C27 H27B 109.6
O2 C27 C28 110.1(3)
H27A C27 H27B 108.2
C28 C27 H27A 109.6
C28 C27 H27B 109.6
C27 C28 H28A 109.5
C27 C28 H28B 109.5
C27 C28 H28C 109.5
H28A C28 H28B 109.5
H28A C28 H28C 109.5
H28B C28 H28C 109.5

loop_
_geom_bond_atom_site_label_1
_geom_bond_atom_site_label_2
_geom_bond_distance
F1 C3 1.360(3)
F2 C19 1.357(3)
O1 C26 1.218(3)
O2 C26 1.367(3)
O2 C27 1.444(4)
N1 C9 1.372(3)
N1 C13 1.376(3)
N1 C22 1.488(3)
N2 C25 1.157(3)
C1 H1 0.9500
C1 C2 1.379(4)
C1 C6 1.402(4)
C2 H2 0.9500
C2 C3 1.357(4)
C3 C4 1.382(5)
C4 H4 0.9500
C4 C5 1.382(4)
C5 H5 0.9500
C5 C6 1.390(4)
C6 C7 1.467(4)
C7 H7 0.9500
C7 C8 1.320(4)
C8 H8 0.9500
C8 C9 1.477(4)
C9 C10 1.376(4)
C10 H10 0.9500
C10 C11 1.413(3)
C11 C12 1.412(4)
C11 C24 1.428(4)
C12 H12 0.9500
C12 C13 1.372(4)
C13 C14 1.459(4)
C14 H14 0.9500
C14 C15 1.337(4)
C15 H15 0.9500
C15 C16 1.460(4)
C16 C17 1.404(4)
C16 C21 1.404(4)
C17 H17 0.9500
C17 C18 1.378(4)
C18 H18 0.9500
C18 C19 1.363(5)
C19 C20 1.379(5)
C20 H20 0.9500
C20 C21 1.373(4)
C21 H21 0.9500
C22 H22A 0.9900
C22 H22B 0.9900
C22 C23 1.502(4)
C23 H23A 0.9800
C23 H23B 0.9800
C23 H23C 0.9800
C24 C25 1.422(4)
C24 C26 1.431(4)
C27 H27A 0.9900
C27 H27B 0.9900
C27 C28 1.491(7)
C28 H28A 0.9800
C28 H28B 0.9800
C28 H28C 0.9800

loop_
_smtbx_masks_void_nr
_smtbx_masks_void_average_x
_smtbx_masks_void_average_y
_smtbx_masks_void_average_z
_smtbx_masks_void_volume
_smtbx_masks_void_count_electrons
1 0.072 0.250 -0.311 173.8 8.7
2 -0.072 0.750 -0.495 173.8 8.7
